data_8106192
loop_
_publ_author_name
'Lim, Felicia Phei Lin'
'Dolzhenko, Anton V.'
'Halcovitch, Nathan R.'
'Tiekink, Edward R.T.'

_publ_section_title
;
 Crystal structure of
 7-(4-methylphenyl)imidazo[1,2-a][1,3,5]triazin-4-amine, C12H11N5
;
_journal_issue 3
_journal_name_full 'Zeitschrift f\"ur Kristallographie - New Crystal Structures'
_journal_page_first 489
_journal_page_last 490
_journal_paper_doi 10.1515/ncrs-2017-0371
_journal_volume 233
_journal_year 2018
_chemical_formula_moiety 'C12 H11 N5'
_chemical_formula_sum 'C12 H11 N5'
_chemical_formula_weight 225.26
_space_group_crystal_system monoclinic
_space_group_IT_number 14
_space_group_name_Hall '-P 2yn'
_space_group_name_H-M_alt 'P 1 21/n 1'
_atom_sites_solution_hydrogens mixed
_cell_angle_alpha 90
_cell_angle_beta 103.5050(10)
_cell_angle_gamma 90
_cell_formula_units_Z 4
_cell_length_a 7.34550(10)
_cell_length_b 12.24700(10)
_cell_length_c 12.16890(10)
_cell_measurement_reflns_used 12849
_cell_measurement_temperature 100(2)
_cell_measurement_theta_max 76.2840
_cell_measurement_theta_min 3.7390
_cell_volume 1064.45(2)
_computing_cell_refinement 'CrysAlisPro [1]'
_computing_data_collection 'CrysAlisPro [1]'
_computing_data_reduction 'CrysAlisPro [1]'
_computing_molecular_graphics 'ORTEP-3 for Windows [4]'
_computing_publication_material 'SHELXL2014/7 [3]'
_computing_structure_refinement 'SHELXL2014/7 [3]'
_computing_structure_solution 'SHELXS-97 [2]'
_diffrn_ambient_environment N~2~
_diffrn_ambient_temperature 100(2)
_diffrn_measured_fraction_theta_full 1.000
_diffrn_measured_fraction_theta_max 0.996
_diffrn_measurement_device 'four-circle diffractometer'
_diffrn_measurement_device_type 'SuperNova, Dual, Cu at zero, AtlasS2'
_diffrn_measurement_method '\w scans'
_diffrn_radiation_monochromator mirror
_diffrn_radiation_probe x-ray
_diffrn_radiation_type CuK\a
_diffrn_radiation_wavelength 1.54184
_diffrn_reflns_av_R_equivalents 0.0258
_diffrn_reflns_av_unetI/netI 0.0125
_diffrn_reflns_Laue_measured_fraction_full 1.000
_diffrn_reflns_Laue_measured_fraction_max 0.996
_diffrn_reflns_limit_h_max 9
_diffrn_reflns_limit_h_min -9
_diffrn_reflns_limit_k_max 15
_diffrn_reflns_limit_k_min -15
_diffrn_reflns_limit_l_max 15
_diffrn_reflns_limit_l_min -15
_diffrn_reflns_number 18249
_diffrn_reflns_point_group_measured_fraction_full 1.000
_diffrn_reflns_point_group_measured_fraction_max 0.996
_diffrn_reflns_theta_full 67.684
_diffrn_reflns_theta_max 76.461
_diffrn_reflns_theta_min 5.198
_diffrn_source 'micro-focus sealed X-ray tube'
_diffrn_source_type 'SuperNova (Cu) X-ray Source'
_diffrn_standards_decay_% 0
_diffrn_standards_interval_count 0
_diffrn_standards_number 0
_exptl_absorpt_coefficient_mu 0.733
_exptl_absorpt_correction_T_max 1.00000
_exptl_absorpt_correction_T_min 0.65947
_exptl_absorpt_process_details 'CrysAlisPro [1]'
_exptl_crystal_colour colourless
_exptl_crystal_density_diffrn 1.406
_exptl_crystal_description block
_exptl_crystal_F_000 472
_exptl_crystal_size_max 0.437
_exptl_crystal_size_mid 0.155
_exptl_crystal_size_min 0.086
_refine_diff_density_max 0.294
_refine_diff_density_min -0.301
_refine_diff_density_rms 0.055
_refine_ls_extinction_coef .
_refine_ls_extinction_method none
_refine_ls_goodness_of_fit_ref 1.015
_refine_ls_hydrogen_treatment mixed
_refine_ls_matrix_type full
_refine_ls_number_parameters 163
_refine_ls_number_reflns 2225
_refine_ls_number_restraints 2
_refine_ls_restrained_S_all 1.015
_refine_ls_R_factor_all 0.0365
_refine_ls_R_factor_gt 0.0355
_refine_ls_shift/su_max 0.000
_refine_ls_shift/su_mean 0.000
_refine_ls_structure_factor_coef Fsqd
_refine_ls_weighting_details 'w=1/[\s^2^(Fo^2^)+(0.0626P)^2^+0.3782P] where P=(Fo^2^+2Fc^2^)/3'
_refine_ls_weighting_scheme calc
_refine_ls_wR_factor_gt 0.0973
_refine_ls_wR_factor_ref 0.0987
_reflns_Friedel_coverage 0.000
_reflns_Friedel_fraction_full .
_reflns_Friedel_fraction_max .
_reflns_number_gt 2132
_reflns_number_total 2225
_reflns_threshold_expression 'I > 2\s(I)'
_cod_data_source_file suppl_ncrs-2017-0371_suppl.cif
_cod_data_source_block shelx
_cod_original_sg_symbol_H-M 'P 21/n'
_cod_database_code 8106192
_shelx_space_group_comment
;
The symmetry employed for this shelxl refinement is uniquely defined
by the following loop, which should always be used as a source of
symmetry information in preference to the above space-group names.
They are only intended as comments.
;
_shelx_estimated_absorpt_t_min 0.740
_shelx_estimated_absorpt_t_max 0.940

loop_
_space_group_symop_operation_xyz
'x, y, z'
'-x+1/2, y+1/2, -z+1/2'
'-x, -y, -z'
'x-1/2, -y-1/2, z-1/2'

loop_
_atom_site_label
_atom_site_type_symbol
_atom_site_fract_x
_atom_site_fract_y
_atom_site_fract_z
_atom_site_U_iso_or_equiv
_atom_site_adp_type
_atom_site_occupancy
_atom_site_site_symmetry_order
_atom_site_calc_flag
_atom_site_refinement_flags_posn
_atom_site_refinement_flags_adp
_atom_site_refinement_flags_occupancy
_atom_site_disorder_assembly
_atom_site_disorder_group
N1 N 0.65755(12) 0.76747(7) 0.76013(7) 0.0160(2) Uani 1 1 d . . . . .
N2 N 0.56271(12) 0.90789(7) 0.62085(7) 0.0152(2) Uani 1 1 d . . . . .
N3 N 0.43165(12) 0.73441(7) 0.58693(7) 0.0135(2) Uani 1 1 d . . . . .
N4 N 0.51177(12) 0.59379(7) 0.70583(7) 0.0153(2) Uani 1 1 d . . . . .
N5 N 0.35748(13) 0.86947(7) 0.44944(7) 0.0167(2) Uani 1 1 d D . . . .
H1N H 0.2954(19) 0.8213(10) 0.4000(11) 0.027(4) Uiso 1 1 d D . . . .
H2N H 0.382(2) 0.9366(8) 0.4286(12) 0.026(4) Uiso 1 1 d D . . . .
C1 C 0.65857(14) 0.86774(8) 0.72106(8) 0.0158(2) Uani 1 1 d . . . . .
H1 H 0.7367 0.9183 0.7696 0.019 Uiso 1 1 calc R U . . .
C2 C 0.45045(14) 0.83930(8) 0.55095(8) 0.0137(2) Uani 1 1 d . . . . .
C3 C 0.32629(14) 0.64623(8) 0.53665(8) 0.0145(2) Uani 1 1 d . . . . .
H3 H 0.2379 0.6448 0.4659 0.017 Uiso 1 1 calc R U . . .
C4 C 0.37712(14) 0.56166(8) 0.61100(8) 0.0143(2) Uani 1 1 d . . . . .
C5 C 0.54085(14) 0.69780(8) 0.68995(8) 0.0139(2) Uani 1 1 d . . . . .
C6 C 0.30889(14) 0.44836(8) 0.59856(8) 0.0147(2) Uani 1 1 d . . . . .
C7 C 0.20768(15) 0.40938(9) 0.49422(9) 0.0175(2) Uani 1 1 d . . . . .
H7 H 0.1760 0.4576 0.4315 0.021 Uiso 1 1 calc R U . . .
C8 C 0.15305(15) 0.30053(9) 0.48163(9) 0.0184(2) Uani 1 1 d . . . . .
H8 H 0.0847 0.2754 0.4100 0.022 Uiso 1 1 calc R U . . .
C9 C 0.19638(14) 0.22754(8) 0.57174(9) 0.0172(2) Uani 1 1 d . . . . .
C10 C 0.29339(15) 0.26757(8) 0.67647(9) 0.0186(2) Uani 1 1 d . . . . .
H10 H 0.3222 0.2196 0.7395 0.022 Uiso 1 1 calc R U . . .
C11 C 0.34874(15) 0.37631(8) 0.69031(9) 0.0172(2) Uani 1 1 d . . . . .
H11 H 0.4140 0.4018 0.7625 0.021 Uiso 1 1 calc R U . . .
C12 C 0.14124(16) 0.10914(9) 0.55662(9) 0.0212(2) Uani 1 1 d . . . . .
H12A H 0.0357 0.0951 0.5912 0.032 Uiso 1 1 calc R U . . .
H12B H 0.2476 0.0633 0.5930 0.032 Uiso 1 1 calc R U . . .
H12C H 0.1045 0.0919 0.4758 0.032 Uiso 1 1 calc R U . . .

loop_
_atom_site_aniso_label
_atom_site_aniso_U_11
_atom_site_aniso_U_22
_atom_site_aniso_U_33
_atom_site_aniso_U_23
_atom_site_aniso_U_13
_atom_site_aniso_U_12
N1 0.0198(4) 0.0141(4) 0.0121(4) 0.0004(3) -0.0002(3) -0.0019(3)
N2 0.0203(4) 0.0120(4) 0.0120(4) -0.0006(3) 0.0014(3) -0.0008(3)
N3 0.0173(4) 0.0113(4) 0.0107(4) 0.0001(3) 0.0007(3) -0.0005(3)
N4 0.0195(4) 0.0126(4) 0.0129(4) 0.0003(3) 0.0022(3) -0.0008(3)
N5 0.0241(5) 0.0110(4) 0.0122(4) 0.0012(3) -0.0012(3) -0.0015(3)
C1 0.0197(5) 0.0141(5) 0.0127(5) -0.0016(4) 0.0016(4) -0.0017(4)
C2 0.0167(5) 0.0111(4) 0.0131(5) 0.0000(3) 0.0031(4) 0.0008(3)
C3 0.0176(5) 0.0119(5) 0.0126(5) -0.0010(4) 0.0006(4) -0.0015(4)
C4 0.0170(5) 0.0132(5) 0.0127(5) -0.0007(4) 0.0033(4) 0.0000(4)
C5 0.0167(5) 0.0138(5) 0.0105(4) 0.0014(3) 0.0014(4) 0.0008(4)
C6 0.0164(5) 0.0123(5) 0.0155(5) -0.0002(4) 0.0038(4) -0.0002(4)
C7 0.0219(5) 0.0152(5) 0.0146(5) 0.0009(4) 0.0030(4) -0.0006(4)
C8 0.0212(5) 0.0181(5) 0.0154(5) -0.0037(4) 0.0033(4) -0.0031(4)
C9 0.0181(5) 0.0142(5) 0.0207(5) -0.0019(4) 0.0073(4) -0.0020(4)
C10 0.0223(5) 0.0149(5) 0.0180(5) 0.0034(4) 0.0037(4) -0.0013(4)
C11 0.0201(5) 0.0154(5) 0.0147(5) 0.0000(4) 0.0012(4) -0.0022(4)
C12 0.0280(6) 0.0150(5) 0.0220(6) -0.0032(4) 0.0085(4) -0.0054(4)

loop_
_atom_type_symbol
_atom_type_description
_atom_type_scat_dispersion_real
_atom_type_scat_dispersion_imag
_atom_type_scat_source
C C 0.0181 0.0091 'International Tables Vol C Tables 4.2.6.8 and 6.1.1.4'
H H 0.0000 0.0000 'International Tables Vol C Tables 4.2.6.8 and 6.1.1.4'
N N 0.0311 0.0180 'International Tables Vol C Tables 4.2.6.8 and 6.1.1.4'

loop_
_geom_angle_atom_site_label_1
_geom_angle_atom_site_label_2
_geom_angle_atom_site_label_3
_geom_angle
_geom_angle_site_symmetry_1
_geom_angle_site_symmetry_3
C1 N1 C5 114.45(9) . .
C2 N2 C1 117.42(9) . .
C2 N3 C3 132.49(9) . .
C2 N3 C5 120.47(9) . .
C3 N3 C5 106.92(8) . .
C5 N4 C4 105.14(8) . .
C2 N5 H1N 121.3(10) . .
C2 N5 H2N 115.6(10) . .
H1N N5 H2N 121.7(14) . .
N1 C1 N2 128.28(9) . .
N1 C1 H1 115.9 . .
N2 C1 H1 115.9 . .
N5 C2 N2 121.93(9) . .
N5 C2 N3 119.49(9) . .
N2 C2 N3 118.58(9) . .
C4 C3 N3 105.07(8) . .
C4 C3 H3 127.5 . .
N3 C3 H3 127.5 . .
C3 C4 N4 111.47(9) . .
C3 C4 C6 127.74(9) . .
N4 C4 C6 120.78(9) . .
N4 C5 N1 128.05(9) . .
N4 C5 N3 111.39(9) . .
N1 C5 N3 120.55(9) . .
C7 C6 C11 118.52(9) . .
C7 C6 C4 120.80(9) . .
C11 C6 C4 120.66(9) . .
C8 C7 C6 120.43(9) . .
C8 C7 H7 119.8 . .
C6 C7 H7 119.8 . .
C7 C8 C9 121.44(10) . .
C7 C8 H8 119.3 . .
C9 C8 H8 119.3 . .
C8 C9 C10 117.88(9) . .
C8 C9 C12 121.10(10) . .
C10 C9 C12 121.02(9) . .
C11 C10 C9 121.28(10) . .
C11 C10 H10 119.4 . .
C9 C10 H10 119.4 . .
C10 C11 C6 120.42(10) . .
C10 C11 H11 119.8 . .
C6 C11 H11 119.8 . .
C9 C12 H12A 109.5 . .
C9 C12 H12B 109.5 . .
H12A C12 H12B 109.5 . .
C9 C12 H12C 109.5 . .
H12A C12 H12C 109.5 . .
H12B C12 H12C 109.5 . .

loop_
_geom_bond_atom_site_label_1
_geom_bond_atom_site_label_2
_geom_bond_distance
_geom_bond_site_symmetry_2
N1 C1 1.3175(13) .
N1 C5 1.3603(13) .
N2 C2 1.3347(13) .
N2 C1 1.3504(13) .
N3 C2 1.3744(13) .
N3 C3 1.3850(12) .
N3 C5 1.3952(12) .
N4 C5 1.3133(13) .
N4 C4 1.3898(13) .
N5 C2 1.3172(13) .
N5 H1N 0.889(9) .
N5 H2N 0.890(9) .
C1 H1 0.9500 .
C3 C4 1.3686(14) .
C3 H3 0.9500 .
C4 C6 1.4711(13) .
C6 C7 1.3971(14) .
C6 C11 1.3993(14) .
C7 C8 1.3903(14) .
C7 H7 0.9500 .
C8 C9 1.3928(15) .
C8 H8 0.9500 .
C9 C10 1.3958(15) .
C9 C12 1.5052(14) .
C10 C11 1.3912(14) .
C10 H10 0.9500 .
C11 H11 0.9500 .
C12 H12A 0.9800 .
C12 H12B 0.9800 .
C12 H12C 0.9800 .
